data_4131581
loop_
_publ_author_name
'Pedroni, Julia'
'Cramer, Nicolai'

_publ_section_title
;
 Enantioselective C-H Functionalization-Addition Sequence Delivers Densely
 Substituted 3-Azabicyclo[3.1.0]hexanes.
;
_journal_issue 36
_journal_name_full 'Journal of the American Chemical Society'
_journal_page_first 12398
_journal_page_last 12401
_journal_paper_doi 10.1021/jacs.7b07024
_journal_volume 139
_journal_year 2017
_chemical_absolute_configuration rmad
_chemical_formula_moiety 'C14 H17 F3 N O, Cl'
_chemical_formula_sum 'C14 H17 Cl F3 N O'
_chemical_formula_weight 307.73
_space_group_crystal_system tetragonal
_space_group_IT_number 96
_space_group_name_Hall 'P 4nw 2abw'
_space_group_name_H-M_alt 'P 43 21 2'
_atom_sites_solution_hydrogens difmap
_atom_sites_solution_primary direct
_atom_sites_solution_secondary difmap
_audit_creation_method SHELXL-2016/6
_cell_angle_alpha 90
_cell_angle_beta 90
_cell_angle_gamma 90
_cell_formula_units_Z 8
_cell_length_a 10.12744(5)
_cell_length_b 10.12744(5)
_cell_length_c 28.8870(3)
_cell_measurement_reflns_used 33178
_cell_measurement_temperature 100.01(10)
_cell_measurement_theta_max 75.6030
_cell_measurement_theta_min 3.0630
_cell_volume 2962.80(4)
_computing_cell_refinement 'CrysAlisPro 1.171.38.43 (Rigaku OD, 2015)'
_computing_data_collection 'CrysAlisPro 1.171.38.43 (Rigaku OD, 2015)'
_computing_data_reduction 'CrysAlisPro 1.171.38.43 (Rigaku OD, 2015)'
_computing_molecular_graphics 'Olex2 (Dolomanov et al., 2009)'
_computing_publication_material 'CIFTAB (Sheldrick, 2016)'
_computing_structure_refinement 'SHELXL-2016/6 (Sheldrick, 2016)'
_computing_structure_solution 'SHELXT (Sheldrick, 2015)'
_diffrn_ambient_environment N~2~
_diffrn_ambient_temperature 100.01(10)
_diffrn_detector 'CCD plate'
_diffrn_detector_area_resol_mean 5.2817
_diffrn_detector_type AtlasS2
_diffrn_measured_fraction_theta_full 1.000
_diffrn_measured_fraction_theta_max 1.000
_diffrn_measurement_details
;
List of Runs (angles in degrees, time in seconds):

  # Type    Start    End  Width  t~exp~   \w     \q     \k     \f   Frames
--------------------------------------------------------------------------
  1  \w    132.00 158.00   1.00    1.01    --  111.85  61.00 120.00   26
  2  \w    114.00 148.00   1.00    1.00    --   74.00  77.00  97.42   34
  3  \w    108.00 134.00   1.00    1.01    --  111.85  77.00  30.00   26
  4  \w    113.00 178.00   1.00    1.01    --  111.85  77.00   0.00   65
  5  \w    136.00 169.00   1.00    1.01    --  111.85 125.00  60.00   33
  6  \w    103.00 141.00   1.00    1.00    --   66.00  77.00 136.75   38
  7  \w    100.00 140.00   1.00    1.00    --   66.00  77.00  62.15   40
  8  \w     97.00 123.00   1.00    1.00    --   66.00  77.00  19.78   26
  9  \w     99.00 146.00   1.00    1.00    --   70.00  77.00 -22.56   47
 10  \w    122.00 178.00   1.00    1.01    --  111.85  77.00 -90.00   56
 11  \w    113.00 142.00   1.00    1.00    --   74.00  76.00-143.19   29
 12  \w    103.00 130.00   1.00    1.00    --   70.00  76.00-179.08   27
 13  \w    112.00 178.00   1.00    1.01    --  111.85  77.00-120.00   66
 14  \w     92.00 147.00   1.00    1.00    --   74.00  77.00 -70.97   55
 15  \w     83.00 176.00   1.00    1.01    --  111.85  61.00  60.00   93
 16  \w     83.00 110.00   1.00    1.01    --  111.85  61.00 120.00   27
 17  \w     85.00 159.00   1.00    1.01    --  111.85  61.00 150.00   74
 18  \w     80.00 105.00   1.00    1.01    --  111.85  77.00  30.00   25
 19  \w     83.00 110.00   1.00    1.01    --  111.85  61.00  30.00   27
 20  \w     79.00 174.00   1.00    1.01    --  111.85  77.00 -30.00   95
 21  \w     85.00 110.00   1.00    1.01    --  111.85  61.00-180.00   25
 22  \w     79.00 105.00   1.00    1.01    --  111.85  77.00-120.00   26
 23  \w     79.00 167.00   1.00    1.01    --  111.85  77.00-150.00   88
 24  \w     83.00 118.00   1.00    1.01    --  111.85  61.00 -60.00   35
 25  \w     83.00 109.00   1.00    1.01    --  111.85  61.00-120.00   26
 26  \w     83.00 109.00   1.00    1.01    --  111.85  61.00 -90.00   26
 27  \w     79.00 104.00   1.00    1.01    --  111.85  77.00 -90.00   25
 28  \w     79.00 146.00   1.00    1.01    --  111.85  77.00 -60.00   67
 29  \w     80.00 169.00   1.00    1.01    --  111.85  77.00-180.00   89
 30  \w     79.00 104.00   1.00    1.01    --  111.85  77.00   0.00   25
 31  \w     79.00 105.00   1.00    1.01    --  111.85  77.00  60.00   26
 32  \w     79.00 177.00   1.00    1.01    --  111.85  77.00  90.00   98
 33  \w     82.00 108.00   1.00    1.01    --  111.85  77.00 150.00   26
 34  \w     79.00 105.00   1.00    1.01    --  111.85  77.00 120.00   26
 35  \w     84.00 109.00   1.00    1.01    --  111.85  61.00  90.00   25
 36  \w     58.00  89.00   1.00    1.01    --   90.00  75.00  -1.51   31
 37  \w     45.00  72.00   1.00    1.00    --   40.91  57.00   0.00   27
 38  \w     37.00  68.00   1.00    1.00    --   70.00  77.00 -22.56   31
 39  \w     42.00  68.00   1.00    1.00    --   74.00  77.00 -70.97   26
 40  \w     37.00  63.00   1.00    1.00    --   70.00  77.00 -98.45   26
 41  \w     42.00  86.00   1.00    1.00    --   74.00  76.00-143.19   44
 42  \w     38.00  65.00   1.00    1.00    --   70.00  76.00-179.08   27
 43  \w     20.00  46.00   1.00    1.00    --   54.00  81.00-124.26   26
 44  \w     11.00  36.00   1.00    1.00    --   46.00  84.00-133.19   25
 45  \w     21.00  46.00   1.00    1.00    --   54.00  79.00 -54.08   25
 46  \w     21.00  47.00   1.00    1.00    --   54.00  79.00  -2.26   26
 47  \w     34.00  60.00   1.00    1.00    --   66.00  77.00  19.78   26
 48  \w     33.00  64.00   1.00    1.00    --   66.00  77.00  62.15   31
 49  \w     41.00  72.00   1.00    1.00    --   74.00  77.00  97.42   31
 50  \w     33.00  65.00   1.00    1.00    --   66.00  77.00 136.75   32
 51  \w     21.00  46.00   1.00    1.00    --   54.00  79.00 127.02   25
 52  \w     11.00  36.00   1.00    1.00    --   46.00  84.00  47.27   25
 53  \w     15.00  43.00   1.00    1.00    --   40.91  57.00   0.00   28
 54  \w     13.00  38.00   1.00    1.00    --   46.00  79.00 -32.59   25
 55  \w      2.00  32.00   1.00    1.00    --   38.00  87.00 160.69   30
 56  \w     45.00 109.00   1.00    1.01    --  111.85 -94.00  90.00   64
 57  \w     44.00 120.00   1.00    1.01    --  111.85-125.00  30.00   76
 58  \w     39.00 120.00   1.00    1.01    --  111.85-125.00 -60.00   81
 59  \w     36.00  94.00   1.00    1.01    --  111.85 -94.00-180.00   58
 60  \w     23.00  90.00   1.00    1.00    --   40.91-125.00 -90.00   67
 61  \w     23.00  82.00   1.00    1.00    --   40.91-125.00  60.00   59
 62  \w     23.00  82.00   1.00    1.00    --   40.91-125.00 150.00   59
 63  \w     29.00  87.00   1.00    1.01    --  111.85 -94.00  30.00   58
 64  \w   -109.00 -17.00   1.00    1.00    --  -40.91 -37.00 123.00   92
 65  \w   -111.00 -19.00   1.00    1.00    --  -40.91 -38.00  30.00   92
 66  \w   -114.00 -17.00   1.00    1.00    --  -40.91 -43.00-123.89   97
;
_diffrn_measurement_device 'four-circle diffractometer'
_diffrn_measurement_device_type 'SuperNova, Dual, Cu at zero, AtlasS2'
_diffrn_measurement_method '\w scans'
_diffrn_radiation_monochromator mirror
_diffrn_radiation_probe x-ray
_diffrn_radiation_type 'Cu K\a'
_diffrn_radiation_wavelength 1.54184
_diffrn_reflns_av_R_equivalents 0.0414
_diffrn_reflns_av_unetI/netI 0.0128
_diffrn_reflns_Laue_measured_fraction_full 1.000
_diffrn_reflns_Laue_measured_fraction_max 1.000
_diffrn_reflns_limit_h_max 12
_diffrn_reflns_limit_h_min -12
_diffrn_reflns_limit_k_max 12
_diffrn_reflns_limit_k_min -12
_diffrn_reflns_limit_l_max 36
_diffrn_reflns_limit_l_min -34
_diffrn_reflns_number 52480
_diffrn_reflns_point_group_measured_fraction_full 1.000
_diffrn_reflns_point_group_measured_fraction_max 1.000
_diffrn_reflns_theta_full 67.684
_diffrn_reflns_theta_max 76.011
_diffrn_reflns_theta_min 4.627
_diffrn_source 'micro-focus sealed X-ray tube'
_diffrn_source_type 'SuperNova (Cu) X-ray Source'
_exptl_absorpt_coefficient_mu 2.560
_exptl_absorpt_correction_T_max 0.740
_exptl_absorpt_correction_T_min 0.391
_exptl_absorpt_correction_type gaussian
_exptl_absorpt_process_details
;
CrysAlisPro 1.171.38.43 (Rigaku Oxford Diffraction, 2015)
Numerical absorption correction based on gaussian integration over
a multifaceted crystal model.
Empirical absorption correction using spherical harmonics,
implemented in SCALE3 ABSPACK scaling algorithm.
;
_exptl_crystal_colour colourless
_exptl_crystal_density_diffrn 1.380
_exptl_crystal_description irregular
_exptl_crystal_F_000 1280
_exptl_crystal_size_max 0.574
_exptl_crystal_size_mid 0.228
_exptl_crystal_size_min 0.157
_refine_diff_density_max 0.224
_refine_diff_density_min -0.141
_refine_diff_density_rms 0.032
_refine_ls_abs_structure_details
;
 Flack x determined using 1198 quotients [(I+)-(I-)]/[(I+)+(I-)]
 (Parsons, Flack and Wagner, Acta Cryst. B69 (2013) 249-259).
;
_refine_ls_abs_structure_Flack -0.001(3)
_refine_ls_extinction_coef 0.00029(10)
_refine_ls_extinction_expression Fc^*^=kFc[1+0.001xFc^2^\l^3^/sin(2\q)]^-1/4^
_refine_ls_extinction_method 'SHELXL-2016/6 (Sheldrick 2016)'
_refine_ls_goodness_of_fit_ref 1.096
_refine_ls_hydrogen_treatment refall
_refine_ls_matrix_type full
_refine_ls_number_parameters 250
_refine_ls_number_reflns 3096
_refine_ls_number_restraints 0
_refine_ls_restrained_S_all 1.096
_refine_ls_R_factor_all 0.0203
_refine_ls_R_factor_gt 0.0199
_refine_ls_shift/su_max 0.001
_refine_ls_shift/su_mean 0.000
_refine_ls_structure_factor_coef Fsqd
_refine_ls_weighting_details 'w=1/[\s^2^(Fo^2^)+(0.0287P)^2^+0.5211P] where P=(Fo^2^+2Fc^2^)/3'
_refine_ls_weighting_scheme calc
_refine_ls_wR_factor_gt 0.0533
_refine_ls_wR_factor_ref 0.0536
_reflns_Friedel_coverage 0.652
_reflns_Friedel_fraction_full 1.000
_reflns_Friedel_fraction_max 0.999
_reflns_number_gt 3054
_reflns_number_total 3096
_reflns_threshold_expression 'I > 2\s(I)'
_cod_data_source_file ja7b07024_si_002.cif
_cod_data_source_block shelx
_cod_database_code 4131581
_shelx_shelxl_version_number 2016/6
_shelx_space_group_comment
;
The symmetry employed for this shelxl refinement is uniquely defined
by the following loop, which should always be used as a source of
symmetry information in preference to the above space-group names.
They are only intended as comments.
;

loop_
_space_group_symop_operation_xyz
'x, y, z'
'-x, -y, z+1/2'
'-y+1/2, x+1/2, z+3/4'
'y+1/2, -x+1/2, z+1/4'
'-x+1/2, y+1/2, -z+3/4'
'x+1/2, -y+1/2, -z+1/4'
'y, x, -z'
'-y, -x, -z+1/2'

loop_
_atom_site_label
_atom_site_type_symbol
_atom_site_fract_x
_atom_site_fract_y
_atom_site_fract_z
_atom_site_U_iso_or_equiv
_atom_site_adp_type
_atom_site_occupancy
_atom_site_site_symmetry_order
_atom_site_calc_flag
Cl1 Cl 0.34388(4) -0.14829(4) 0.30703(2) 0.01950(10) Uani 1 1 d
F1 F 0.32437(10) -0.10776(9) 0.49658(3) 0.0258(2) Uani 1 1 d
F2 F 0.25059(11) -0.19530(10) 0.43375(3) 0.0298(2) Uani 1 1 d
F3 F 0.15098(11) -0.02759(11) 0.46402(4) 0.0329(2) Uani 1 1 d
O1 O 0.28497(11) 0.04022(12) 0.38559(4) 0.0195(2) Uani 1 1 d
H1 H 0.303(2) -0.010(2) 0.3650(7) 0.029(6) Uiso 1 1 d
N1 N 0.38003(12) 0.13818(12) 0.44973(4) 0.0147(3) Uani 1 1 d
H1A H 0.316(2) 0.1936(19) 0.4433(6) 0.016(4) Uiso 1 1 d
H1B H 0.379(2) 0.130(2) 0.4803(8) 0.026(5) Uiso 1 1 d
C1 C 0.35543(16) 0.00959(14) 0.42529(5) 0.0165(3) Uani 1 1 d
C2 C 0.49145(15) -0.04484(14) 0.41685(5) 0.0170(3) Uani 1 1 d
H2 H 0.500(2) -0.111(2) 0.3939(7) 0.023(5) Uiso 1 1 d
C3 C 0.58916(16) -0.03936(15) 0.45636(6) 0.0196(3) Uani 1 1 d
H3A H 0.659(2) -0.105(2) 0.4542(7) 0.023(5) Uiso 1 1 d
H3B H 0.557(2) -0.017(2) 0.4866(7) 0.024(5) Uiso 1 1 d
C4 C 0.58905(15) 0.06702(14) 0.42009(5) 0.0160(3) Uani 1 1 d
C5 C 0.51342(15) 0.19315(15) 0.43268(5) 0.0160(3) Uani 1 1 d
C6 C 0.26895(16) -0.08046(16) 0.45559(5) 0.0216(3) Uani 1 1 d
C7 C 0.70334(15) 0.07981(15) 0.38735(5) 0.0172(3) Uani 1 1 d
C8 C 0.68520(16) 0.06459(16) 0.33967(5) 0.0202(3) Uani 1 1 d
H8 H 0.596(2) 0.042(2) 0.3274(7) 0.023(5) Uiso 1 1 d
C9 C 0.79099(17) 0.08234(17) 0.30966(6) 0.0227(3) Uani 1 1 d
H9 H 0.778(2) 0.075(2) 0.2767(7) 0.022(5) Uiso 1 1 d
C10 C 0.91535(17) 0.11352(16) 0.32664(6) 0.0230(3) Uani 1 1 d
H10 H 0.986(2) 0.123(2) 0.3061(7) 0.029(5) Uiso 1 1 d
C11 C 0.93471(16) 0.12602(15) 0.37401(6) 0.0225(3) Uani 1 1 d
H11 H 1.0161(19) 0.145(2) 0.3869(6) 0.020(5) Uiso 1 1 d
C12 C 0.82906(17) 0.10972(15) 0.40414(6) 0.0202(3) Uani 1 1 d
H12 H 0.845(2) 0.119(2) 0.4373(7) 0.023(5) Uiso 1 1 d
C13 C 0.57657(17) 0.27165(16) 0.47174(6) 0.0206(3) Uani 1 1 d
H13A H 0.587(2) 0.214(2) 0.4993(7) 0.021(5) Uiso 1 1 d
H13B H 0.518(2) 0.347(2) 0.4803(7) 0.025(5) Uiso 1 1 d
H13C H 0.661(2) 0.307(2) 0.4606(7) 0.030(5) Uiso 1 1 d
C14 C 0.48866(17) 0.28038(16) 0.39053(5) 0.0195(3) Uani 1 1 d
H14A H 0.448(2) 0.233(2) 0.3662(7) 0.019(5) Uiso 1 1 d
H14B H 0.4311(19) 0.352(2) 0.3990(6) 0.018(4) Uiso 1 1 d
H14C H 0.571(2) 0.317(2) 0.3808(8) 0.034(6) Uiso 1 1 d

loop_
_atom_site_aniso_label
_atom_site_aniso_U_11
_atom_site_aniso_U_22
_atom_site_aniso_U_33
_atom_site_aniso_U_23
_atom_site_aniso_U_13
_atom_site_aniso_U_12
Cl1 0.02315(18) 0.02262(18) 0.01273(16) -0.00190(13) 0.00033(13) -0.00397(15)
F1 0.0353(6) 0.0243(5) 0.0178(5) 0.0044(4) -0.0006(4) -0.0079(4)
F2 0.0389(6) 0.0223(5) 0.0283(5) -0.0028(4) -0.0025(4) -0.0136(4)
F3 0.0233(5) 0.0368(6) 0.0385(6) 0.0065(5) 0.0094(5) -0.0023(5)
O1 0.0224(6) 0.0217(6) 0.0144(5) -0.0031(4) -0.0048(4) 0.0018(4)
N1 0.0174(6) 0.0149(6) 0.0117(6) -0.0001(5) -0.0007(4) -0.0002(5)
C1 0.0193(7) 0.0158(7) 0.0146(6) -0.0012(5) -0.0022(6) -0.0025(6)
C2 0.0200(7) 0.0151(7) 0.0158(7) -0.0006(6) -0.0008(6) 0.0006(6)
C3 0.0218(8) 0.0182(7) 0.0188(7) 0.0029(6) -0.0032(6) 0.0019(6)
C4 0.0184(7) 0.0153(7) 0.0144(6) -0.0002(6) -0.0022(5) 0.0006(5)
C5 0.0159(7) 0.0154(7) 0.0168(7) -0.0006(5) 0.0012(6) -0.0014(6)
C6 0.0234(8) 0.0200(8) 0.0213(8) -0.0003(6) 0.0001(6) -0.0049(6)
C7 0.0190(7) 0.0137(7) 0.0190(7) -0.0006(5) -0.0005(6) 0.0019(5)
C8 0.0194(8) 0.0220(8) 0.0192(8) -0.0011(6) -0.0004(6) 0.0017(6)
C9 0.0270(8) 0.0218(8) 0.0192(8) 0.0001(6) 0.0014(6) 0.0027(6)
C10 0.0226(8) 0.0172(7) 0.0294(9) 0.0019(6) 0.0074(7) 0.0015(6)
C11 0.0182(7) 0.0168(7) 0.0325(9) -0.0014(6) -0.0012(7) -0.0003(6)
C12 0.0215(8) 0.0171(7) 0.0220(8) -0.0016(6) -0.0015(6) 0.0012(6)
C13 0.0219(8) 0.0199(8) 0.0201(8) -0.0052(6) -0.0002(6) -0.0032(6)
C14 0.0219(8) 0.0168(7) 0.0198(8) 0.0041(6) 0.0016(6) 0.0015(6)

loop_
_atom_type_symbol
_atom_type_description
_atom_type_scat_dispersion_real
_atom_type_scat_dispersion_imag
_atom_type_scat_source
C C 0.0181 0.0091 'International Tables Vol C Tables 4.2.6.8 and 6.1.1.4'
H H 0.0000 0.0000 'International Tables Vol C Tables 4.2.6.8 and 6.1.1.4'
Cl Cl 0.3639 0.7018 'International Tables Vol C Tables 4.2.6.8 and 6.1.1.4'
F F 0.0727 0.0534 'International Tables Vol C Tables 4.2.6.8 and 6.1.1.4'
N N 0.0311 0.0180 'International Tables Vol C Tables 4.2.6.8 and 6.1.1.4'
O O 0.0492 0.0322 'International Tables Vol C Tables 4.2.6.8 and 6.1.1.4'

loop_
_exptl_crystal_face_index_h
_exptl_crystal_face_index_k
_exptl_crystal_face_index_l
_exptl_crystal_face_perp_dist
-2 -3 16 0.2107
-3 -1 16 0.2145
-2 6 -6 0.0817
3 1 -17 0.2305
4 -5 0 0.0875
-6 -1 1 0.0971
6 3 -4 0.0785
-6 -3 4 0.0785
4 3 13 0.2390
5 3 -6 0.0739
-6 -3 2 0.0864
4 5 -5 0.0594
-4 -5 5 0.0984
3 6 7 0.1630
-2 6 6 0.1814
-4 5 -5 0.0857
-5 3 6 0.1693
2 4 14 0.2360
-6 3 -2 0.0903
-3 3 -13 0.1709
6 0 -4 0.0864
-4 -1 -15 0.2359
-4 -4 -5 0.1554
5 -2 8 0.2027
2 6 -5 0.0644

loop_
_geom_angle_atom_site_label_1
_geom_angle_atom_site_label_2
_geom_angle_atom_site_label_3
_geom_angle
C1 O1 H1 110.6(16)
C1 N1 C5 107.95(11)
C1 N1 H1A 109.3(12)
C5 N1 H1A 110.6(12)
C1 N1 H1B 112.8(13)
C5 N1 H1B 111.0(13)
H1A N1 H1B 105.1(17)
O1 C1 N1 106.27(12)
O1 C1 C2 114.80(12)
N1 C1 C2 104.01(12)
O1 C1 C6 108.08(13)
N1 C1 C6 109.95(12)
C2 C1 C6 113.37(12)
C1 C2 C4 108.38(12)
C1 C2 C3 117.63(13)
C4 C2 C3 59.73(10)
C1 C2 H2 116.9(13)
C4 C2 H2 121.2(13)
C3 C2 H2 120.0(12)
C4 C3 C2 59.96(10)
C4 C3 H3A 116.5(12)
C2 C3 H3A 113.7(12)
C4 C3 H3B 117.5(12)
C2 C3 H3B 118.3(12)
H3A C3 H3B 118.0(17)
C7 C4 C3 120.06(13)
C7 C4 C2 122.13(13)
C3 C4 C2 60.31(10)
C7 C4 C5 117.58(12)
C3 C4 C5 115.62(13)
C2 C4 C5 108.27(13)
C13 C5 C14 111.01(13)
C13 C5 C4 113.66(13)
C14 C5 C4 112.05(12)
C13 C5 N1 108.67(12)
C14 C5 N1 108.67(12)
C4 C5 N1 102.28(11)
F3 C6 F2 108.14(13)
F3 C6 F1 107.29(13)
F2 C6 F1 107.22(13)
F3 C6 C1 112.13(13)
F2 C6 C1 109.08(13)
F1 C6 C1 112.77(13)
C12 C7 C8 119.08(15)
C12 C7 C4 120.23(14)
C8 C7 C4 120.68(14)
C9 C8 C7 119.94(15)
C9 C8 H8 120.4(11)
C7 C8 H8 119.6(11)
C10 C9 C8 120.55(15)
C10 C9 H9 119.6(12)
C8 C9 H9 119.8(12)
C9 C10 C11 119.82(15)
C9 C10 H10 119.6(13)
C11 C10 H10 120.6(13)
C10 C11 C12 119.86(15)
C10 C11 H11 122.8(12)
C12 C11 H11 117.3(11)
C11 C12 C7 120.72(15)
C11 C12 H12 118.5(12)
C7 C12 H12 120.8(12)
C5 C13 H13A 109.3(11)
C5 C13 H13B 109.6(12)
H13A C13 H13B 108.4(16)
C5 C13 H13C 108.4(12)
H13A C13 H13C 112.6(17)
H13B C13 H13C 108.5(17)
C5 C14 H14A 111.8(12)
C5 C14 H14B 109.5(11)
H14A C14 H14B 107.8(17)
C5 C14 H14C 108.4(13)
H14A C14 H14C 111.2(18)
H14B C14 H14C 108.1(18)

loop_
_geom_bond_atom_site_label_1
_geom_bond_atom_site_label_2
_geom_bond_distance
F1 C6 1.3393(19)
F2 C6 1.3361(19)
F3 C6 1.332(2)
O1 C1 1.3858(18)
O1 H1 0.81(2)
N1 C1 1.5021(18)
N1 C5 1.5419(19)
N1 H1A 0.88(2)
N1 H1B 0.89(2)
C1 C2 1.504(2)
C1 C6 1.538(2)
C2 C4 1.506(2)
C2 C3 1.512(2)
C2 H2 0.94(2)
C3 C4 1.503(2)
C3 H3A 0.97(2)
C3 H3B 0.96(2)
C4 C7 1.500(2)
C4 C5 1.533(2)
C5 C13 1.521(2)
C5 C14 1.525(2)
C7 C12 1.396(2)
C7 C8 1.398(2)
C8 C9 1.390(2)
C8 H8 1.00(2)
C9 C10 1.388(2)
C9 H9 0.97(2)
C10 C11 1.388(2)
C10 H10 0.94(2)
C11 C12 1.389(2)
C11 H11 0.92(2)
C12 H12 0.98(2)
C13 H13A 1.00(2)
C13 H13B 0.99(2)
C13 H13C 0.98(2)
C14 H14A 0.95(2)
C14 H14B 0.96(2)
C14 H14C 0.95(2)

loop_
_geom_hbond_atom_site_label_D
_geom_hbond_atom_site_label_H
_geom_hbond_atom_site_label_A
_geom_hbond_distance_DH
_geom_hbond_distance_HA
_geom_hbond_distance_DA
_geom_hbond_angle_DHA
_geom_hbond_site_symmetry_A
N1 H1A Cl1 0.88(2) 2.27(2) 3.1395(13) 167.5(16) 5
N1 H1B Cl1 0.89(2) 2.25(2) 3.1183(13) 166.3(18) 4
O1 H1 Cl1 0.81(2) 2.22(2) 3.0250(12) 178(2) .

loop_
_geom_torsion_atom_site_label_1
_geom_torsion_atom_site_label_2
_geom_torsion_atom_site_label_3
_geom_torsion_atom_site_label_4
_geom_torsion
C5 N1 C1 O1 -91.23(13)
C5 N1 C1 C2 30.32(14)
C5 N1 C1 C6 152.03(12)
O1 C1 C2 C4 95.91(14)
N1 C1 C2 C4 -19.78(15)
C6 C1 C2 C4 -139.18(13)
O1 C1 C2 C3 160.72(13)
N1 C1 C2 C3 45.03(16)
C6 C1 C2 C3 -74.37(16)
C1 C2 C3 C4 -96.12(14)
C2 C3 C4 C7 -112.18(15)
C2 C3 C4 C5 97.29(14)
C1 C2 C4 C7 -139.35(14)
C3 C2 C4 C7 108.83(16)
C1 C2 C4 C3 111.83(13)
C1 C2 C4 C5 2.21(16)
C3 C2 C4 C5 -109.62(13)
C7 C4 C5 C13 -83.80(17)
C3 C4 C5 C13 67.49(17)
C2 C4 C5 C13 132.64(13)
C7 C4 C5 C14 43.05(18)
C3 C4 C5 C14 -165.66(13)
C2 C4 C5 C14 -100.50(15)
C7 C4 C5 N1 159.26(12)
C3 C4 C5 N1 -49.45(15)
C2 C4 C5 N1 15.71(14)
C1 N1 C5 C13 -149.02(13)
C1 N1 C5 C14 90.07(14)
C1 N1 C5 C4 -28.56(14)
O1 C1 C6 F3 -54.01(16)
N1 C1 C6 F3 61.60(17)
C2 C1 C6 F3 177.54(13)
O1 C1 C6 F2 65.75(16)
N1 C1 C6 F2 -178.64(13)
C2 C1 C6 F2 -62.70(17)
O1 C1 C6 F1 -175.25(12)
N1 C1 C6 F1 -59.64(17)
C2 C1 C6 F1 56.30(17)
C3 C4 C7 C12 -63.01(19)
C2 C4 C7 C12 -134.81(15)
C5 C4 C7 C12 86.96(17)
C3 C4 C7 C8 118.25(16)
C2 C4 C7 C8 46.5(2)
C5 C4 C7 C8 -91.78(18)
C12 C7 C8 C9 -1.5(2)
C4 C7 C8 C9 177.25(15)
C7 C8 C9 C10 0.8(3)
C8 C9 C10 C11 0.6(3)
C9 C10 C11 C12 -1.2(2)
C10 C11 C12 C7 0.5(2)
C8 C7 C12 C11 0.9(2)
C4 C7 C12 C11 -177.90(14)
